data_1515828
loop_
_publ_author_name
'Matsuda, Ryotaro'
'Tsujino, Takashi'
'Sato, Hiroshi'
'Kubota, Yoshiki'
'Morishige, Kunimitsu'
'Takata, Masaki'
'Kitagawa, Susumu'

_publ_section_title
;
 Temperature responsive channel uniformity impacts on highly
 guest-selective adsorption in a porous coordination polymer
;
_journal_issue 3
_journal_name_full 'Chemical Science'
_journal_page_first 315
_journal_paper_doi 10.1039/c0sc00272k
_journal_volume 1
_journal_year 2010
_chemical_formula_iupac 'C8 H4 Cu N3 O4'
_chemical_formula_moiety 'C8 H4 Cu N3 O4'
_chemical_formula_structural 'C8 H4 Cu N3 O4'
_chemical_formula_sum 'C8 H4 Cu N3 O4'
_chemical_formula_weight 269.68
_chemical_name_systematic
;
coordination pillared layer strcuture
;
_space_group_crystal_system monoclinic
_space_group_IT_number 14
_space_group_name_H-M_alt 'P 1 21/c 1'
_symmetry_Int_Tables_number 14
_symmetry_space_group_name_Hall '-P 2ybc'
_symmetry_space_group_name_H-M 'P 1 21/c 1'
_cell_angle_alpha 90.0
_cell_angle_beta 96.009(4)
_cell_angle_gamma 90.0
_cell_formula_units_Z 4
_cell_length_a 4.73310(16)
_cell_length_b 19.9244(4)
_cell_length_c 10.8678(3)
_cell_measurement_temperature 390
_cell_volume 1019.25(5)
_diffrn_ambient_temperature 390
_diffrn_detector 'Imaging Plate'
_diffrn_measurement_device_type Debye-Scherrer
_diffrn_source synchrotron
_pd_calc_method 'Rietveld Refinement'
_pd_char_colour 'light blue'
_pd_instr_location
;
SPring-8
;
_pd_meas_2theta_range_inc 0.01
_pd_meas_2theta_range_max 40.30
_pd_meas_2theta_range_min 2.50
_pd_meas_number_of_points 3781
_pd_meas_scan_method 0.01
_pd_proc_2theta_range_inc 0.01
_pd_proc_2theta_range_max 40.30
_pd_proc_2theta_range_min 2.50
_pd_proc_ls_profile_function 'split Pearson VII function'
_pd_proc_ls_prof_R_factor 0.0275
_pd_proc_ls_prof_wR_expected 0.0251
_pd_proc_ls_prof_wR_factor 0.0415
_refine_ls_extinction_method none
_refine_ls_goodness_of_fit_all 1.09480
_refine_ls_hydrogen_treatment noref
_refine_ls_number_constraints 0
_refine_ls_R_I_factor 0.04992
_refine_ls_structure_factor_coef Inet
_cod_data_source_file c0sc00272k.txt
_cod_data_source_block CPL-1
_cod_database_code 1515828

loop_
_symmetry_equiv_pos_site_id
_symmetry_equiv_pos_as_xyz
1 x,y,z
2 -x,y+1/2,-z+1/2
3 -x,-y,-z
4 x,-y+1/2,z+1/2

loop_
_atom_site_label
_atom_site_symmetry_multiplicity
_atom_site_occupancy
_atom_site_fract_x
_atom_site_fract_y
_atom_site_fract_z
_atom_site_thermal_displace_type
_atom_site_U_iso_or_equiv
_atom_site_type_symbol
Cu1 4 1.0 0.7032(7) 0.33690(7) 0.5379(3) Uios 1.33(5) Cu
O1 4 1.0 0.880(2) 0.3590(2) 0.7029(9) Uios 0.8(2) O
O2 4 1.0 0.165(2) 0.3183(4) 0.8574(8) Uios 0.8(2) O
O3 4 1.0 0.516(1) 0.1891(6) 0.8656(8) Uios 0.8(2) O
O4 4 1.0 0.150(2) 0.1697(6) 0.9682(5) Uios 0.8(2) O
N1 4 1.0 0.778(2) 0.2437(1) 0.600(1) Uios 1.7(3) N
N2 4 1.0 0.003(3) 0.1268(3) 0.697(1) Uios 1.7(3) N
N3 4 1.0 0.575(2) 0.4337(2) 0.5091(7) Uios 1.7(3) N
C1 4 1.0 0.953(4) 0.2434(3) 0.705(1) Uios 2.4(2) C
C2 4 1.0 0.069(4) 0.1845(3) 0.753(1) Uios 2.4(2) C
C3 4 1.0 0.826(4) 0.1273(2) 0.594(2) Uios 2.4(2) C
C4 4 1.0 0.710(4) 0.1853(2) 0.542(1) Uios 2.4(2) C
C5 4 1.0 0.001(3) 0.3128(3) 0.764(1) Uios 2.4(2) C
C6 4 1.0 0.259(1) 0.1761(5) 0.871(1) Uios 2.4(2) C
C7 4 1.0 0.453(4) 0.4634(4) 0.596(1) Uios 2.4(2) C
C8 4 1.0 0.628(4) 0.4695(3) 0.412(1) Uios 2.4(2) C
H1 4 1.0 0.77522 0.08467 0.55233 Uios 2.4 H
H2 4 1.0 0.57906 0.18520 0.46890 Uios 2.4 H
H3 4 1.0 0.41881 0.43994 0.66965 Uios 2.4 H
H4 4 1.0 0.72052 0.44978 0.34854 Uios 2.4 H

loop_
_diffrn_radiation_type
_diffrn_radiation_wavelength
synchrotron 0.80092
